data_4504921
loop_
_publ_author_name
'Voogt, Jason N.'
'Blanch, Harvey W.'

_publ_section_title
;
 Temperature-Dependent Solvent Disruption of
 Guanidinium-1,5-Naphthalenedisulfonate Networks Yields a One-Dimensional
 Pore Structure
;
_journal_issue 3
_journal_name_full 'Crystal Growth &amp; Design'
_journal_page_first 1135
_journal_paper_doi 10.1021/cg049636i
_journal_volume 5
_journal_year 2005
_chemical_formula_sum 'C12 H17 N6 O6 S2'
_chemical_formula_weight 405.42
_space_group_IT_number 2
_symmetry_cell_setting triclinic
_symmetry_Int_Tables_number 2
_symmetry_space_group_name_Hall '-P 1'
_symmetry_space_group_name_H-M 'P -1'
_audit_creation_method 'by teXsan'
_cell_angle_alpha 102.670(2)
_cell_angle_beta 95.096(2)
_cell_angle_gamma 94.973(2)
_cell_formula_units_Z 2
_cell_length_a 7.5842(8)
_cell_length_b 7.7710(8)
_cell_length_c 13.812(1)
_cell_measurement_reflns_used 1756
_cell_measurement_temperature 124.2
_cell_measurement_theta_max 24.7
_cell_measurement_theta_min 2.7
_cell_volume 786.34(13)
_computing_cell_refinement 'Bruker SAINT v5.04'
_computing_data_collection 'Bruker SMART v5.0'
_computing_data_reduction 'Bruker SAINT v5.04'
_computing_publication_material teXsan
_computing_structure_refinement teXsan
_computing_structure_solution SIR97
_diffrn_measured_fraction_theta_full 0.9503
_diffrn_measured_fraction_theta_max 0.9503
_diffrn_measurement_device_type 'SMART CCD'
_diffrn_measurement_method \w-scan
_diffrn_radiation_type 'Mo K\a'
_diffrn_radiation_wavelength 0.7107
_diffrn_reflns_av_R_equivalents 0.032
_diffrn_reflns_limit_h_max 8
_diffrn_reflns_limit_h_min 0
_diffrn_reflns_limit_k_max 8
_diffrn_reflns_limit_k_min -8
_diffrn_reflns_limit_l_max 15
_diffrn_reflns_limit_l_min -16
_diffrn_reflns_number 2525
_diffrn_reflns_theta_full 24.70
_diffrn_reflns_theta_max 24.70
_exptl_absorpt_coefficient_mu 0.388
_exptl_absorpt_correction_T_max 0.985
_exptl_absorpt_correction_T_min 0.433
_exptl_absorpt_correction_type empirical
_exptl_absorpt_process_details 'Blessing, 1995'
_exptl_crystal_colour colorless
_exptl_crystal_density_diffrn 1.712
_exptl_crystal_density_method 'not measured'
_exptl_crystal_description plate
_exptl_crystal_size_max 0.280
_exptl_crystal_size_mid 0.200
_exptl_crystal_size_min 0.040
_refine_diff_density_max 0.52
_refine_diff_density_min -0.50
_refine_ls_extinction_method none
_refine_ls_goodness_of_fit_ref 2.117
_refine_ls_hydrogen_treatment noref
_refine_ls_number_parameters 191
_refine_ls_number_reflns 1623
_refine_ls_R_factor_gt 0.0537
_refine_ls_shift/su_max 0.0267
_refine_ls_structure_factor_coef F
_refine_ls_weighting_details 'w = 1/[\s^2^(Fo) + 0.00022|Fo|^2^]'
_refine_ls_weighting_scheme calc
_refine_ls_wR_factor_ref 0.0634
_reflns_number_gt 1623
_reflns_number_total 2525
_reflns_threshold_expression F^2^>3.0\s(F^2^)
_cod_data_source_file cg049636isi20041026_012737.cif
_cod_data_source_block jv180
_cod_original_cell_volume 786.3(1)
_cod_original_sg_symbol_H-M 'P -1       '
_cod_original_formula_sum 'C12 H17 N6 O6 S2 '
_cod_database_code 4504921

loop_
_symmetry_equiv_pos_as_xyz
x,y,z
-x,-y,-z

loop_
_atom_site_label
_atom_site_type_symbol
_atom_site_fract_x
_atom_site_fract_y
_atom_site_fract_z
_atom_site_U_iso_or_equiv
_atom_site_adp_type
_atom_site_occupancy
_atom_site_calc_flag
_atom_site_refinement_flags
S1 S 0.4536(2) -0.3033(2) -0.22616(9) 0.0218(4) Uani 1.00 d .
O1 O 0.2842(4) -0.3973(4) -0.2128(2) 0.0262(10) Uani 1.00 d .
O2 O 0.4508(4) -0.2629(4) -0.3243(2) 0.0244(10) Uani 1.00 d .
O3 O 0.6063(4) -0.3956(4) -0.2022(2) 0.0241(9) Uani 1.00 d .
O4 O 1.1920(4) 0.2914(4) -0.3647(2) 0.032(1) Uani 1.00 d .
O5 O 0.8181(4) 0.1919(4) -0.4119(2) 0.033(1) Uani 1.00 d .
N1 N 0.9309(5) -0.3214(5) -0.2837(3) 0.028(1) Uani 1.00 d .
N2 N 1.0759(5) -0.3117(5) -0.4220(3) 0.022(1) Uani 1.00 d .
N3 N 0.7722(5) -0.3120(5) -0.4313(3) 0.026(1) Uani 1.00 d .
C1 C 0.4765(5) -0.0962(6) -0.1385(3) 0.017(1) Uani 1.00 d .
C2 C 0.4870(6) 0.0555(7) -0.1739(3) 0.023(1) Uani 1.00 d .
C3 C 0.5078(6) 0.2231(6) -0.1086(4) 0.025(1) Uani 1.00 d .
C4 C 0.5206(6) 0.2386(6) -0.0081(4) 0.023(1) Uani 1.00 d .
C5 C 0.5113(6) 0.0854(6) 0.0329(3) 0.017(1) Uani 1.00 d .
C6 C 0.9264(6) -0.3159(6) -0.3792(4) 0.022(1) Uani 1.00 d .
C7 C 1.0965(7) 0.1510(7) -0.3337(4) 0.037(2) Uani 1.00 d .
C8 C 0.9063(7) 0.1815(6) -0.3191(4) 0.033(2) Uani 1.00 d .
C9 C 0.6340(7) 0.2117(7) -0.4076(4) 0.040(2) Uani 1.00 d .
C10 C 0.993(3) -0.540(3) -0.038(1) 0.089(6) Uiso 0.50 d P
C11 C 0.987(2) -0.359(2) 0.029(1) 0.061(4) Uiso 0.50 d P
C12 C 0.994(2) -0.311(2) -0.028(1) 0.048(3) Uiso 0.50 d P
C13 C 0.987(2) -0.207(2) -0.032(1) 0.039(3) Uiso 0.50 d P
C14 C 0.992(5) -0.200(6) 0.028(3) 0.08(1) Uiso 0.25 d P
C15 C 1.001(2) -0.098(3) 0.034(1) 0.056(4) Uiso 0.50 d P
C16 C 1.002(2) -0.001(3) -0.037(1) 0.080(6) Uiso 0.50 d P
H1 H 0.4795 0.0468 -0.2439 0.0280 Uiso 1.00 calc .
H2 H 0.5135 0.3266 -0.1345 0.0303 Uiso 1.00 calc .
H3 H 0.5356 0.3533 0.0353 0.0273 Uiso 1.00 calc .
H4 H 1.0971 0.0459 -0.3834 0.0447 Uiso 1.00 calc .
H5 H 1.1552 0.1386 -0.2724 0.0447 Uiso 1.00 calc .
H6 H 0.9027 0.2886 -0.2709 0.0405 Uiso 1.00 calc .
H7 H 0.8501 0.0850 -0.2969 0.0405 Uiso 1.00 calc .
H8 H 0.6215 0.3182 -0.3602 0.0488 Uiso 1.00 calc .
H9 H 0.5808 0.2179 -0.4713 0.0488 Uiso 1.00 calc .
H10 H 0.5772 0.1135 -0.3876 0.0488 Uiso 1.00 calc .
H11 H 0.8240 -0.3223 -0.2529 0.0341 Uiso 1.00 calc .
H12 H 1.0415 -0.3243 -0.2460 0.0341 Uiso 1.00 calc .
H13 H 1.1865 -0.3147 -0.3844 0.0263 Uiso 1.00 calc .
H14 H 1.0727 -0.3058 -0.4900 0.0263 Uiso 1.00 calc .
H15 H 0.6650 -0.3153 -0.4008 0.0322 Uiso 1.00 calc .
H16 H 0.7686 -0.3061 -0.4996 0.0322 Uiso 1.00 calc .
H17 H 1.2198 0.3910 -0.3106 0.0391 Uiso 1.00 calc .

loop_
_atom_site_aniso_label
_atom_site_aniso_U_11
_atom_site_aniso_U_22
_atom_site_aniso_U_33
_atom_site_aniso_U_12
_atom_site_aniso_U_13
_atom_site_aniso_U_23
S1 0.0165(7) 0.0259(7) 0.0193(8) 0.0018(5) -0.0012(5) -0.0012(6)
O1 0.017(2) 0.029(2) 0.027(2) -0.006(2) 0.001(2) -0.002(2)
O2 0.023(2) 0.035(2) 0.012(2) 0.004(2) 0.001(1) 0.002(2)
O3 0.017(2) 0.025(2) 0.027(2) 0.008(1) -0.002(1) 0.000(2)
O4 0.035(2) 0.027(2) 0.027(2) -0.003(2) -0.002(2) -0.003(2)
O5 0.027(2) 0.050(2) 0.022(2) 0.005(2) 0.000(2) 0.009(2)
N1 0.017(2) 0.041(3) 0.029(3) 0.006(2) 0.003(2) 0.010(2)
N2 0.017(2) 0.030(2) 0.017(2) 0.002(2) 0.000(2) 0.001(2)
N3 0.018(2) 0.040(3) 0.021(2) 0.007(2) 0.001(2) 0.005(2)
C1 0.011(2) 0.020(3) 0.017(3) 0.004(2) -0.001(2) 0.001(2)
C2 0.020(3) 0.035(3) 0.015(3) 0.004(2) -0.001(2) 0.006(2)
C3 0.029(3) 0.021(3) 0.023(3) -0.001(2) -0.002(2) 0.004(2)
C4 0.024(3) 0.021(3) 0.022(3) 0.000(2) 0.002(2) 0.003(2)
C5 0.009(2) 0.024(3) 0.016(3) 0.002(2) 0.000(2) 0.004(2)
C6 0.023(3) 0.017(3) 0.023(3) 0.003(2) 0.001(2) -0.002(2)
C7 0.035(3) 0.030(3) 0.043(4) 0.001(3) -0.011(3) 0.009(3)
C8 0.040(3) 0.030(3) 0.028(3) 0.000(3) -0.006(3) 0.008(3)
C9 0.033(3) 0.057(4) 0.035(4) 0.007(3) 0.006(3) 0.017(3)

loop_
_atom_type_symbol
_atom_type_description
_atom_type_scat_dispersion_real
_atom_type_scat_dispersion_imag
_atom_type_scat_source
S S 0.125 0.123
;International Tables for Crystallography
(1992, Vol. C, Tables 4.2.6.8 and 6.1.1.1)
;
O O 0.011 0.006
;International Tables for Crystallography
(1992, Vol. C, Tables 4.2.6.8 and 6.1.1.1)
;
N N 0.006 0.003
;International Tables for Crystallography
(1992, Vol. C, Tables 4.2.6.8 and 6.1.1.1)
;
C C 0.003 0.002
;International Tables for Crystallography
(1992, Vol. C, Tables 4.2.6.8 and 6.1.1.1)
;
H H 0.000 0.000
;International Tables for Crystallography
(1992, Vol. C, Table 6.1.1.2)
;

loop_
_geom_angle_atom_site_label_1
_geom_angle_atom_site_label_2
_geom_angle_atom_site_label_3
_geom_angle
_geom_angle_site_symmetry_1
_geom_angle_site_symmetry_3
O1 S1 O2 112.1(2) . .
O1 S1 O3 112.0(2) . .
O1 S1 C1 106.1(2) . .
O2 S1 O3 112.8(2) . .
O2 S1 C1 106.3(2) . .
O3 S1 C1 107.0(2) . .
C8 O5 C9 112.7(4) . .
S1 C1 C2 118.2(3) . .
S1 C1 C5 121.6(3) . .
S1 C1 C5 121.6(3) . 2_655
C2 C1 C5 120.2(4) . .
C2 C1 C5 120.2(4) . 2_655
C1 C2 C3 121.0(4) . .
C2 C3 C4 120.4(4) . .
C3 C4 C5 121.0(4) . .
C1 C5 C4 122.7(4) . .
C1 C5 C4 122.7(4) 2_655 .
C1 C5 C5 118.4(5) 2_655 2_655
C4 C5 C5 119.0(5) . .
C4 C5 C5 119.0(5) . 2_655
N1 C6 N2 120.2(4) . .
N1 C6 N3 119.7(4) . .
N2 C6 N3 120.1(4) . .
O4 C7 C8 113.3(4) . .
O5 C8 C7 108.0(4) . .

loop_
_geom_bond_atom_site_label_1
_geom_bond_atom_site_label_2
_geom_bond_distance
_geom_bond_site_symmetry_2
_geom_bond_publ_flag
S1 O1 1.469(3) . yes
S1 O2 1.456(3) . yes
S1 O3 1.465(3) . yes
S1 C1 1.773(4) . yes
O4 C7 1.422(6) . yes
O5 C8 1.414(6) . yes
O5 C9 1.423(6) . yes
N1 C6 1.327(6) . yes
N2 C6 1.325(6) . yes
N3 C6 1.324(6) . yes
C1 C2 1.371(6) . yes
C1 C5 1.436(6) 2_655 yes
C2 C3 1.400(6) . yes
C3 C4 1.361(6) . yes
C4 C5 1.425(6) . yes
C5 C5 1.422(8) 2_655 yes
C7 C8 1.506(7) . yes
C10 C10 1.08(3) 2_745 yes
C10 C11 1.51(2) . yes
C10 C11 0.84(2) 2_745 yes
C10 C12 1.75(3) . yes
C10 C12 1.63(2) 2_745 yes
C11 C12 0.95(2) . yes
C11 C13 1.60(2) . yes
C11 C14 1.24(4) . yes
C12 C13 0.83(2) . yes
C12 C14 1.03(4) . yes
C12 C15 1.68(2) . yes
C13 C14 0.82(4) . yes
C13 C15 1.09(2) . yes
C13 C16 1.61(3) . yes
C13 C16 1.67(3) 2_755 yes
C14 C15 0.77(4) . yes
C14 C16 1.53(5) 2_755 yes
C15 C16 1.36(2) . yes
C15 C16 0.76(2) 2_755 yes
C16 C16 1.02(3) 2_755 yes

loop_
_geom_contact_atom_site_label_1
_geom_contact_atom_site_label_2
_geom_contact_distance
_geom_contact_site_symmetry_2
O1 O4 2.822(4) 1_445
O1 N1 2.924(5) 1_455
O1 N2 3.392(5) 1_455
O1 C12 3.51(1) 1_455
O1 C6 3.588(6) 1_455
O2 N3 2.970(5) .
O2 N2 2.993(5) 1_455
O3 N1 2.862(5) .
O3 C3 3.533(5) 1_545
O3 C13 3.54(1) .
O3 C12 3.55(1) .
O4 N3 2.892(5) 2_754
O4 N2 3.467(5) 2_754
O4 N2 3.511(5) 1_565
O4 C9 3.539(6) 1_655
O5 N2 2.813(5) 2_754
N1 C13 3.37(1) .
N1 C12 3.50(2) .
N2 N2 3.277(7) 2_744
N2 N3 3.518(5) 2_744
N2 C7 3.520(6) .
N2 C6 3.522(6) 2_744
N2 C9 3.523(6) 2_754
C10 C16 3.59(3) 1_545

loop_
_geom_torsion_atom_site_label_1
_geom_torsion_atom_site_label_2
_geom_torsion_atom_site_label_3
_geom_torsion_atom_site_label_4
_geom_torsion
S1 C1 C2 C3 -179.0(4)
S1 C1 C5 C4 -1.4(6)
S1 C1 C5 C5 178.5(4)
O1 S1 C1 C2 -119.5(4)
O1 S1 C1 C5 62.2(4)
O2 S1 C1 C2 0.0(4)
O2 S1 C1 C5 -178.3(3)
O3 S1 C1 C2 120.8(4)
O3 S1 C1 C5 -57.5(4)
O4 C7 C8 O5 61.9(5)
C1 C2 C3 C4 0.9(7)
C1 C5 C4 C3 179.8(4)
C1 C5 C5 C1 -180.0
C1 C5 C5 C4 0.1(8)
C2 C1 C5 C4 -179.7(4)
C2 C1 C5 C5 0.2(7)
C2 C3 C4 C5 -0.6(7)
C3 C2 C1 C5 -0.7(7)
C3 C4 C5 C5 0.1(7)
C4 C5 C5 C4 180.0
C7 C8 O5 C9 177.0(4)
